data_4076707
loop_
_publ_author_name
'Chen, Guizhu'
'Deng, Mingli'
'Lee, Chee Keong'
'Leong, Weng Kee'

_publ_section_title
;
 Nucleophilic Addition Reactions of the Osmium&#x2212;Antimony Cluster
 (\m-H)Os3(CO)9(\m3-C6H4)(\m-SbPh2):&#x00A0; Orthometalation of
 Triphenylphosphine at Ambient Temperature
;
_journal_issue 6
_journal_name_full Organometallics
_journal_page_first 1227
_journal_paper_doi 10.1021/om010959a
_journal_volume 21
_journal_year 2002
_chemical_formula_sum 'C35 H26 O9 Os3 P Sb'
_chemical_formula_weight 1313.88
_chemical_name_systematic
; 
 ? 
;
_space_group_IT_number 14
_symmetry_cell_setting monoclinic
_symmetry_space_group_name_Hall '-P 2ybc'
_symmetry_space_group_name_H-M 'P 1 21/c 1'
_atom_sites_solution_hydrogens geom
_atom_sites_solution_primary direct
_atom_sites_solution_secondary difmap
_audit_creation_method SHELXL-97
_cell_angle_alpha 90.00
_cell_angle_beta 102.1030(10)
_cell_angle_gamma 90.00
_cell_formula_units_Z 4
_cell_length_a 18.66440(10)
_cell_length_b 10.3866(2)
_cell_length_c 19.8068(3)
_cell_measurement_temperature 293(2)
_cell_volume 3754.39(10)
_computing_structure_refinement 'SHELXL-97 (Sheldrick, 1997)'
_computing_structure_solution 'SHELXS-97 (Sheldrick, 1990)'
_diffrn_ambient_temperature 293(2)
_diffrn_measured_fraction_theta_full 0.908
_diffrn_measured_fraction_theta_max 0.908
_diffrn_radiation_monochromator graphite
_diffrn_radiation_source 'fine-focus sealed tube'
_diffrn_radiation_type MoK\a
_diffrn_radiation_wavelength 0.71073
_diffrn_reflns_av_R_equivalents 0.0423
_diffrn_reflns_av_sigmaI/netI 0.0544
_diffrn_reflns_limit_h_max 24
_diffrn_reflns_limit_h_min -25
_diffrn_reflns_limit_k_max 14
_diffrn_reflns_limit_k_min 0
_diffrn_reflns_limit_l_max 26
_diffrn_reflns_limit_l_min 0
_diffrn_reflns_number 24444
_diffrn_reflns_theta_full 29.29
_diffrn_reflns_theta_max 29.29
_diffrn_reflns_theta_min 2.10
_exptl_absorpt_coefficient_mu 10.925
_exptl_absorpt_correction_T_max 0.461175
_exptl_absorpt_correction_T_min 0.311235
_exptl_absorpt_correction_type SADABS
_exptl_crystal_colour red
_exptl_crystal_density_diffrn 2.324
_exptl_crystal_density_method 'not measured'
_exptl_crystal_description plate
_exptl_crystal_F_000 2408
_exptl_crystal_size_max 0.26
_exptl_crystal_size_mid 0.10
_exptl_crystal_size_min 0.05
_refine_diff_density_max 0.765
_refine_diff_density_min -1.024
_refine_diff_density_rms 0.197
_refine_ls_extinction_method none
_refine_ls_goodness_of_fit_ref 1.132
_refine_ls_hydrogen_treatment mixed
_refine_ls_matrix_type full
_refine_ls_number_parameters 442
_refine_ls_number_reflns 9318
_refine_ls_number_restraints 0
_refine_ls_restrained_S_all 1.132
_refine_ls_R_factor_all 0.0869
_refine_ls_R_factor_gt 0.0456
_refine_ls_shift/su_max 0.227
_refine_ls_shift/su_mean 0.015
_refine_ls_structure_factor_coef Fsqd
_refine_ls_weighting_details 'calc w=1/[\s^2^(Fo^2^)+(0.0177P)^2^+7.8116P] where P=(Fo^2^+2Fc^2^)/3'
_refine_ls_weighting_scheme calc
_refine_ls_wR_factor_gt 0.0691
_refine_ls_wR_factor_ref 0.0822
_reflns_number_gt 6408
_reflns_number_total 9318
_reflns_threshold_expression >2sigma(I)
_cod_data_source_file om010959a.cif
_cod_data_source_block don5
_cod_depositor_comments
;
The following automatic conversions were performed:

'_symmetry_cell_setting' value 'Monoclinic' changed to 'monoclinic'
according to /home/saulius/struct/CIF-dictionaries/cif_core.dic
dictionary named 'cif_core.dic' version 2.4.1 from 2010-06-29.

Automatic conversion script
Id: cif_fix_values 1715 2011-07-08 13:25:40Z adriana 
;
_cod_original_cell_volume 3754.39(9)
_cod_original_sg_symbol_H-M P21/c
_cod_database_code 4076707

loop_
_symmetry_equiv_pos_as_xyz
'x, y, z'
'-x, y+1/2, -z+1/2'
'-x, -y, -z'
'x, -y-1/2, z-1/2'

loop_
_atom_site_label
_atom_site_type_symbol
_atom_site_fract_x
_atom_site_fract_y
_atom_site_fract_z
_atom_site_U_iso_or_equiv
_atom_site_adp_type
_atom_site_occupancy
_atom_site_symmetry_multiplicity
_atom_site_calc_flag
_atom_site_refinement_flags
Os1 Os 0.392253(16) 0.69490(3) 0.377803(16) 0.04456(9) Uani 1 1 d .
Os2 Os 0.271938(17) 0.58070(3) 0.438254(16) 0.04576(9) Uani 1 1 d .
Os3 Os 0.268421(16) 0.84839(3) 0.381543(16) 0.04574(9) Uani 1 1 d .
Sb4 Sb 0.16207(3) 0.74991(5) 0.42779(3) 0.04881(14) Uani 1 1 d .
P1 P 0.45154(11) 0.8534(2) 0.32777(11) 0.0501(5) Uani 1 1 d .
O11 O 0.3250(4) 0.5934(6) 0.2319(3) 0.0785(19) Uani 1 1 d .
O12 O 0.5132(3) 0.4947(6) 0.3933(4) 0.081(2) Uani 1 1 d .
O13 O 0.4667(3) 0.7805(6) 0.5237(3) 0.078(2) Uani 1 1 d .
O21 O 0.1948(4) 0.4784(7) 0.2965(3) 0.080(2) Uani 1 1 d .
O22 O 0.3860(4) 0.3668(6) 0.4564(4) 0.084(2) Uani 1 1 d .
O23 O 0.3307(4) 0.6869(8) 0.5839(4) 0.101(3) Uani 1 1 d .
O31 O 0.2012(4) 0.7839(7) 0.2301(4) 0.100(3) Uani 1 1 d .
O32 O 0.2466(4) 1.1207(6) 0.3300(4) 0.085(2) Uani 1 1 d .
O33 O 0.3481(3) 0.9744(7) 0.5171(4) 0.087(2) Uani 1 1 d .
C1 C 0.4714(5) 1.0003(8) 0.3777(5) 0.073(3) Uani 1 1 d .
H1A H 0.4979 0.9798 0.4234 0.110 Uiso 1 1 calc R
H1B H 0.4264 1.0426 0.3803 0.110 Uiso 1 1 calc R
H1C H 0.5006 1.0563 0.3557 0.110 Uiso 1 1 calc R
C2 C 0.4027(5) 0.9135(9) 0.2456(5) 0.071(3) Uani 1 1 d .
H2A H 0.3891 0.8428 0.2143 0.106 Uiso 1 1 calc R
H2B H 0.4336 0.9716 0.2271 0.106 Uiso 1 1 calc R
H2C H 0.3595 0.9580 0.2517 0.106 Uiso 1 1 calc R
C11 C 0.3471(4) 0.6326(8) 0.2859(4) 0.051(2) Uani 1 1 d .
C12 C 0.4667(5) 0.5696(9) 0.3863(4) 0.055(2) Uani 1 1 d .
C13 C 0.4367(4) 0.7530(8) 0.4697(5) 0.057(2) Uani 1 1 d .
C21 C 0.2244(4) 0.5184(8) 0.3482(5) 0.054(2) Uani 1 1 d .
C22 C 0.3470(5) 0.4530(9) 0.4481(5) 0.061(2) Uani 1 1 d .
C23 C 0.3102(5) 0.6486(9) 0.5293(5) 0.060(2) Uani 1 1 d .
C31 C 0.2273(5) 0.7984(9) 0.2868(5) 0.064(2) Uani 1 1 d .
C32 C 0.2531(4) 1.0175(9) 0.3499(4) 0.054(2) Uani 1 1 d .
C33 C 0.3201(4) 0.9203(8) 0.4681(5) 0.057(2) Uani 1 1 d .
C101 C 0.2106(4) 0.4388(9) 0.4828(5) 0.059(2) Uani 1 1 d .
C102 C 0.1998(5) 0.3165(10) 0.4564(6) 0.079(3) Uani 1 1 d .
H10C H 0.2192 0.2962 0.4181 0.095 Uiso 1 1 calc R
C103 C 0.1629(7) 0.2237(12) 0.4827(8) 0.112(5) Uani 1 1 d .
H10D H 0.1575 0.1426 0.4624 0.134 Uiso 1 1 calc R
C104 C 0.1336(6) 0.2478(15) 0.5383(9) 0.123(6) Uani 1 1 d .
H10E H 0.1087 0.1838 0.5569 0.147 Uiso 1 1 calc R
C105 C 0.1413(6) 0.3681(15) 0.5667(7) 0.111(5) Uani 1 1 d .
H10A H 0.1200 0.3868 0.6040 0.134 Uiso 1 1 calc R
C106 C 0.1814(6) 0.4647(11) 0.5403(6) 0.091(4) Uani 1 1 d .
H10B H 0.1880 0.5452 0.5612 0.110 Uiso 1 1 calc R
C111 C 0.5418(4) 0.8089(7) 0.3133(5) 0.053(2) Uani 1 1 d .
C112 C 0.5972(5) 0.7826(9) 0.3709(5) 0.068(3) Uani 1 1 d .
H11B H 0.5869 0.7847 0.4149 0.081 Uiso 1 1 calc R
C113 C 0.6668(5) 0.7537(10) 0.3629(6) 0.084(3) Uani 1 1 d .
H11E H 0.7037 0.7370 0.4014 0.100 Uiso 1 1 calc R
C114 C 0.6814(6) 0.7497(10) 0.2987(7) 0.084(3) Uani 1 1 d .
H11D H 0.7287 0.7304 0.2938 0.101 Uiso 1 1 calc R
C115 C 0.6286(6) 0.7732(10) 0.2412(6) 0.079(3) Uani 1 1 d .
H11C H 0.6394 0.7699 0.1974 0.095 Uiso 1 1 calc R
C116 C 0.5579(5) 0.8024(8) 0.2495(5) 0.063(2) Uani 1 1 d .
H11A H 0.5211 0.8175 0.2107 0.076 Uiso 1 1 calc R
C411 C 0.0627(4) 0.6880(9) 0.3621(4) 0.054(2) Uani 1 1 d .
C412 C 0.0401(5) 0.5623(10) 0.3611(5) 0.070(3) Uani 1 1 d .
H41A H 0.0670 0.5030 0.3914 0.085 Uiso 1 1 calc R
C413 C -0.0228(6) 0.5228(12) 0.3149(6) 0.095(4) Uani 1 1 d .
H41E H -0.0370 0.4369 0.3139 0.115 Uiso 1 1 calc R
C414 C -0.0627(6) 0.6067(15) 0.2725(6) 0.098(4) Uani 1 1 d .
H41D H -0.1049 0.5791 0.2421 0.117 Uiso 1 1 calc R
C415 C -0.0426(6) 0.7325(15) 0.2727(6) 0.109(4) Uani 1 1 d .
H41C H -0.0713 0.7903 0.2428 0.131 Uiso 1 1 calc R
C416 C 0.0204(6) 0.7753(10) 0.3173(5) 0.083(3) Uani 1 1 d .
H41B H 0.0342 0.8613 0.3172 0.100 Uiso 1 1 calc R
C421 C 0.1264(5) 0.8132(8) 0.5179(4) 0.057(2) Uani 1 1 d .
C422 C 0.0600(5) 0.7769(11) 0.5298(5) 0.086(3) Uani 1 1 d .
H42C H 0.0295 0.7235 0.4986 0.104 Uiso 1 1 calc R
C423 C 0.0383(6) 0.8199(13) 0.5884(7) 0.105(4) Uani 1 1 d .
H42E H -0.0065 0.7931 0.5970 0.126 Uiso 1 1 calc R
C424 C 0.0811(7) 0.9005(12) 0.6337(6) 0.092(4) Uani 1 1 d .
H42D H 0.0654 0.9304 0.6724 0.110 Uiso 1 1 calc R
C425 C 0.1477(6) 0.9373(10) 0.6217(5) 0.078(3) Uani 1 1 d .
H42B H 0.1781 0.9909 0.6528 0.093 Uiso 1 1 calc R
C426 C 0.1695(5) 0.8946(9) 0.5636(4) 0.064(2) Uani 1 1 d .
H42A H 0.2143 0.9215 0.5551 0.077 Uiso 1 1 calc R

loop_
_atom_site_aniso_label
_atom_site_aniso_U_11
_atom_site_aniso_U_22
_atom_site_aniso_U_33
_atom_site_aniso_U_23
_atom_site_aniso_U_13
_atom_site_aniso_U_12
Os1 0.03745(17) 0.04890(18) 0.04551(18) -0.00737(14) 0.00452(13) 0.00147(14)
Os2 0.04100(18) 0.05040(19) 0.04502(18) -0.00012(14) 0.00706(13) 0.00589(15)
Os3 0.03851(17) 0.04680(18) 0.04974(19) -0.00471(14) 0.00431(13) 0.00261(14)
Sb4 0.0402(3) 0.0534(3) 0.0516(3) -0.0030(3) 0.0068(2) 0.0052(3)
P1 0.0426(12) 0.0503(12) 0.0546(13) -0.0038(10) 0.0038(9) -0.0021(10)
O11 0.083(5) 0.088(5) 0.058(4) -0.025(4) -0.001(3) -0.007(4)
O12 0.064(4) 0.078(5) 0.103(5) -0.010(4) 0.021(4) 0.025(4)
O13 0.070(4) 0.090(5) 0.062(4) -0.023(4) -0.010(3) 0.014(4)
O21 0.084(5) 0.090(5) 0.061(4) -0.014(4) 0.003(4) -0.011(4)
O22 0.071(5) 0.069(4) 0.117(6) 0.017(4) 0.031(4) 0.026(4)
O23 0.111(6) 0.129(7) 0.050(4) -0.013(4) -0.011(4) 0.018(5)
O31 0.118(6) 0.102(6) 0.060(4) -0.015(4) -0.024(4) 0.017(5)
O32 0.098(5) 0.049(4) 0.110(6) 0.014(4) 0.027(4) 0.012(4)
O33 0.066(4) 0.096(5) 0.085(5) -0.043(4) -0.016(4) 0.010(4)
C1 0.070(6) 0.057(6) 0.089(7) -0.017(5) 0.007(5) -0.012(5)
C2 0.067(6) 0.073(6) 0.069(6) 0.011(5) 0.006(5) 0.002(5)
C11 0.043(5) 0.050(5) 0.056(5) -0.008(4) -0.001(4) -0.001(4)
C12 0.053(5) 0.063(6) 0.051(5) -0.003(4) 0.019(4) -0.001(5)
C13 0.048(5) 0.062(5) 0.057(5) -0.007(4) 0.001(4) 0.008(4)
C21 0.045(5) 0.056(5) 0.060(6) 0.000(4) 0.013(4) 0.004(4)
C22 0.049(5) 0.063(6) 0.074(6) 0.007(5) 0.022(4) 0.011(5)
C23 0.052(5) 0.067(6) 0.058(6) 0.011(5) 0.005(4) 0.020(4)
C31 0.055(6) 0.062(6) 0.076(7) 0.002(5) 0.016(5) 0.010(5)
C32 0.047(5) 0.058(5) 0.057(5) 0.005(4) 0.010(4) 0.008(4)
C33 0.041(5) 0.063(6) 0.061(6) -0.008(5) -0.003(4) 0.007(4)
C101 0.040(5) 0.065(6) 0.075(6) 0.014(5) 0.021(4) 0.013(4)
C102 0.069(7) 0.071(7) 0.097(8) 0.006(6) 0.018(6) -0.012(6)
C103 0.072(8) 0.085(9) 0.172(15) 0.030(9) 0.014(8) -0.018(7)
C104 0.060(8) 0.112(11) 0.202(17) 0.087(12) 0.042(9) 0.013(8)
C105 0.072(8) 0.135(12) 0.141(12) 0.064(10) 0.055(8) 0.046(8)
C106 0.090(8) 0.088(8) 0.111(9) 0.039(7) 0.055(7) 0.034(7)
C111 0.049(5) 0.047(5) 0.067(6) -0.006(4) 0.018(4) -0.008(4)
C112 0.052(6) 0.086(7) 0.063(6) -0.005(5) 0.006(4) -0.004(5)
C113 0.047(6) 0.093(8) 0.102(9) -0.014(7) -0.003(5) 0.011(5)
C114 0.068(7) 0.078(7) 0.115(10) -0.010(7) 0.037(7) 0.003(6)
C115 0.085(8) 0.079(7) 0.084(8) 0.004(6) 0.040(6) -0.001(6)
C116 0.065(6) 0.055(5) 0.070(6) 0.004(5) 0.016(5) 0.002(5)
C411 0.042(5) 0.070(6) 0.049(5) -0.006(4) 0.004(4) 0.003(4)
C412 0.061(6) 0.080(7) 0.070(7) 0.000(5) 0.011(5) 0.002(5)
C413 0.060(7) 0.111(10) 0.110(10) -0.036(8) 0.005(7) -0.014(7)
C414 0.057(7) 0.147(12) 0.086(9) -0.025(8) 0.006(6) -0.007(8)
C415 0.059(7) 0.151(13) 0.102(9) 0.031(9) -0.018(6) 0.007(8)
C416 0.072(7) 0.081(7) 0.090(8) 0.021(6) 0.003(6) 0.002(6)
C421 0.053(5) 0.070(6) 0.048(5) -0.004(4) 0.013(4) 0.011(5)
C422 0.056(6) 0.131(10) 0.074(7) -0.025(7) 0.020(5) -0.001(6)
C423 0.069(8) 0.153(12) 0.103(10) -0.019(9) 0.039(7) 0.002(8)
C424 0.091(9) 0.124(10) 0.066(7) -0.006(7) 0.028(6) 0.037(8)
C425 0.096(8) 0.075(7) 0.057(6) -0.006(5) 0.005(6) 0.017(6)
C426 0.069(6) 0.072(6) 0.054(6) -0.008(5) 0.019(5) 0.009(5)

loop_
_atom_type_symbol
_atom_type_description
_atom_type_scat_dispersion_real
_atom_type_scat_dispersion_imag
_atom_type_scat_source
C C 0.0033 0.0016 'International Tables Vol C Tables 4.2.6.8 and 6.1.1.4'
H H 0.0000 0.0000 'International Tables Vol C Tables 4.2.6.8 and 6.1.1.4'
O O 0.0106 0.0060 'International Tables Vol C Tables 4.2.6.8 and 6.1.1.4'
P P 0.1023 0.0942 'International Tables Vol C Tables 4.2.6.8 and 6.1.1.4'
Sb Sb -0.5866 1.5461 'International Tables Vol C Tables 4.2.6.8 and 6.1.1.4'
Os Os -1.2165 7.6030 'International Tables Vol C Tables 4.2.6.8 and 6.1.1.4'

loop_
_geom_angle_atom_site_label_1
_geom_angle_atom_site_label_2
_geom_angle_atom_site_label_3
_geom_angle
C12 Os1 C13 88.2(3)
C12 Os1 C11 91.2(3)
C13 Os1 C11 178.8(4)
C12 Os1 P1 96.9(3)
C13 Os1 P1 91.8(3)
C11 Os1 P1 89.3(3)
C12 Os1 Os3 168.5(3)
C13 Os1 Os3 89.5(2)
C11 Os1 Os3 90.9(2)
P1 Os1 Os3 94.42(5)
C12 Os1 Os2 106.9(3)
C13 Os1 Os2 87.5(3)
C11 Os1 Os2 91.6(2)
P1 Os1 Os2 156.20(6)
Os3 Os1 Os2 61.795(11)
C22 Os2 C23 92.2(4)
C22 Os2 C21 92.7(4)
C23 Os2 C21 174.4(3)
C22 Os2 C101 85.7(3)
C23 Os2 C101 89.5(4)
C21 Os2 C101 88.2(4)
C22 Os2 Sb4 176.7(3)
C23 Os2 Sb4 87.7(2)
C21 Os2 Sb4 87.3(2)
C101 Os2 Sb4 91.0(2)
C22 Os2 Os3 129.9(3)
C23 Os2 Os3 89.2(3)
C21 Os2 Os3 89.7(2)
C101 Os2 Os3 144.4(2)
Sb4 Os2 Os3 53.474(15)
C22 Os2 Os1 73.8(3)
C23 Os2 Os1 93.9(3)
C21 Os2 Os1 90.1(2)
C101 Os2 Os1 159.3(2)
Sb4 Os2 Os1 109.562(17)
Os3 Os2 Os1 56.141(10)
C32 Os3 C33 86.9(4)
C32 Os3 C31 85.7(4)
C33 Os3 C31 169.3(4)
C32 Os3 Sb4 114.8(2)
C33 Os3 Sb4 96.7(3)
C31 Os3 Sb4 93.4(3)
C32 Os3 Os1 126.2(2)
C33 Os3 Os1 89.0(2)
C31 Os3 Os1 89.1(3)
Sb4 Os3 Os1 118.898(18)
C32 Os3 Os2 171.7(2)
C33 Os3 Os2 93.4(3)
C31 Os3 Os2 95.0(3)
Sb4 Os3 Os2 56.896(15)
Os1 Os3 Os2 62.064(11)
C411 Sb4 C421 102.6(3)
C411 Sb4 Os3 122.8(2)
C421 Sb4 Os3 125.2(2)
C411 Sb4 Os2 113.9(2)
C421 Sb4 Os2 120.4(2)
Os3 Sb4 Os2 69.630(16)
C2 P1 C1 102.0(4)
C2 P1 C111 104.7(4)
C1 P1 C111 102.0(4)
C2 P1 Os1 115.8(3)
C1 P1 Os1 115.2(3)
C111 P1 Os1 115.2(3)
O11 C11 Os1 175.7(7)
O12 C12 Os1 178.0(8)
O13 C13 Os1 175.0(8)
O21 C21 Os2 177.1(8)
O22 C22 Os2 171.7(8)
O23 C23 Os2 177.6(9)
O31 C31 Os3 172.0(8)
O32 C32 Os3 177.2(8)
O33 C33 Os3 173.4(8)
C102 C101 C106 116.1(9)
C102 C101 Os2 121.6(7)
C106 C101 Os2 122.3(8)
C103 C102 C101 124.0(12)
C104 C103 C102 120.5(14)
C103 C104 C105 118.7(13)
C104 C105 C106 121.0(13)
C101 C106 C105 119.7(12)
C116 C111 C112 118.7(8)
C116 C111 P1 123.3(7)
C112 C111 P1 118.0(7)
C113 C112 C111 120.2(9)
C114 C113 C112 119.8(10)
C113 C114 C115 121.7(10)
C114 C115 C116 118.4(10)
C111 C116 C115 121.2(9)
C412 C411 C416 118.6(8)
C412 C411 Sb4 121.5(7)
C416 C411 Sb4 119.9(7)
C411 C412 C413 120.4(10)
C414 C413 C412 120.5(12)
C413 C414 C415 120.8(11)
C414 C415 C416 120.5(11)
C415 C416 C411 119.2(10)
C422 C421 C426 119.1(9)
C422 C421 Sb4 120.9(7)
C426 C421 Sb4 119.9(7)
C421 C422 C423 119.5(10)
C424 C423 C422 121.3(11)
C423 C424 C425 119.2(11)
C424 C425 C426 119.7(10)
C421 C426 C425 121.2(10)

loop_
_geom_bond_atom_site_label_1
_geom_bond_atom_site_label_2
_geom_bond_distance
Os1 C12 1.885(9)
Os1 C13 1.932(9)
Os1 C11 1.949(8)
Os1 P1 2.319(2)
Os1 Os3 2.8215(4)
Os1 Os2 3.0018(5)
Os2 C22 1.910(9)
Os2 C23 1.929(10)
Os2 C21 1.930(9)
Os2 C101 2.165(9)
Os2 Sb4 2.6756(6)
Os2 Os3 2.9943(5)
Os3 C32 1.866(9)
Os3 C33 1.933(8)
Os3 C31 1.943(10)
Os3 Sb4 2.5667(6)
Sb4 C411 2.130(8)
Sb4 C421 2.136(8)
P1 C2 1.801(8)
P1 C1 1.813(8)
P1 C111 1.827(8)
O11 C11 1.137(9)
O12 C12 1.152(9)
O13 C13 1.135(9)
O21 C21 1.136(9)
O22 C22 1.143(9)
O23 C23 1.140(10)
O31 C31 1.137(10)
O32 C32 1.140(9)
O33 C33 1.148(9)
C101 C102 1.371(12)
C101 C106 1.388(13)
C102 C103 1.352(14)
C103 C104 1.351(19)
C104 C105 1.365(19)
C105 C106 1.416(15)
C111 C116 1.360(11)
C111 C112 1.397(11)
C112 C113 1.375(12)
C113 C114 1.356(14)
C114 C115 1.364(14)
C115 C116 1.398(13)
C411 C412 1.372(12)
C411 C416 1.393(12)
C412 C413 1.389(12)
C413 C414 1.326(15)
C414 C415 1.359(16)
C415 C416 1.387(14)
C421 C422 1.361(12)
C421 C426 1.370(11)
C422 C423 1.382(14)
C423 C424 1.358(15)
C424 C425 1.368(14)
C425 C426 1.372(12)
